data_7201250
loop_
_publ_author_name
'Dhers, S\'ebastien'
'Sahoo, Shaon'
'Costes, Jean-Pierre'
'Duhayon, Carine'
'Ramasesha, S.'
'Sutter, Jean-Pascal'

_publ_section_title
;
 1-D hydrogen-bonded organization of hexanuclear {3d-4f-5d} complexes:
 evidence for slow relaxation of the magnetization for
 [{LMe2Ni(H2O)Ln(H2O)4.5}2{W(CN)8}2] with Ln = Tb and Dy
;
_journal_issue 10
_journal_name_full CrystEngComm
_journal_page_first 2078
_journal_paper_doi 10.1039/b906539c
_journal_volume 11
_journal_year 2009
_chemical_formula_moiety 'C58 H70 N20 Ni2 O19 Tb2 W2, 15(H2 O) '
_chemical_formula_sum 'C58 H100 N20 Ni2 O34 Tb2 W2'
_chemical_formula_weight 2424.52
_space_group_IT_number 14
_symmetry_cell_setting monoclinic
_symmetry_space_group_name_Hall '-P 2yn'
_symmetry_space_group_name_H-M 'P 1 21/n 1'
_atom_sites_solution_hydrogens geom
_atom_sites_solution_primary direct
_audit_creation_date 07-06-07
_audit_creation_method CRYSTALS_ver_12.84
_cell_angle_alpha 90
_cell_angle_beta 90.658(2)
_cell_angle_gamma 90
_cell_formula_units_Z 4
_cell_length_a 18.2699(4)
_cell_length_b 26.9303(8)
_cell_length_c 18.3479(5)
_cell_measurement_reflns_used 8387
_cell_measurement_temperature 180
_cell_measurement_theta_max 29
_cell_measurement_theta_min 3
_cell_volume 9026.8(4)
_computing_cell_refinement 'CrysAlis RED, (Oxford Diffraction, 2002)'
_computing_data_collection 'Xcalibur, (Oxford Diffraction, 2002)'
_computing_data_reduction 'CrysAlis RED, (Oxford Diffraction, 2002)'
_computing_molecular_graphics 'CAMERON (Watkin et al., 1996)'
_computing_publication_material 'CRYSTALS (Betteridge et al., 2003)'
_computing_structure_refinement 'CRYSTALS (Betteridge et al., 2003)'
_computing_structure_solution 'SIR92 (Altomare et al., 1994)'
_diffrn_ambient_temperature 180
_diffrn_measured_fraction_theta_full 0.996
_diffrn_measured_fraction_theta_max 0.995
_diffrn_measurement_device_type 'Oxford Diffraction XCALIBUR'
_diffrn_measurement_method '\f & \w scans'
_diffrn_radiation_monochromator graphite
_diffrn_radiation_type 'Mo K\a'
_diffrn_radiation_wavelength 0.71073
_diffrn_reflns_av_R_equivalents 0.083
_diffrn_reflns_limit_h_max 24
_diffrn_reflns_limit_h_min -24
_diffrn_reflns_limit_k_max 36
_diffrn_reflns_limit_k_min -36
_diffrn_reflns_limit_l_max 25
_diffrn_reflns_limit_l_min -18
_diffrn_reflns_number 84557
_diffrn_reflns_theta_full 28.495
_diffrn_reflns_theta_max 29.077
_diffrn_reflns_theta_min 2.608
_diffrn_standards_number 0
_exptl_absorpt_coefficient_mu 4.58
_exptl_absorpt_correction_T_max 0.80
_exptl_absorpt_correction_T_min 0.21
_exptl_absorpt_correction_type multi-scan
_exptl_absorpt_process_details
;
CrysAlis RED, Oxford Diffraction Ltd.,
Version 1.171.31.5 (release 28-08-2006 CrysAlis171 .NET)
(compiled Aug 28 2006,13:05:05)
Empirical absorption correction using spherical harmonics,
implemented in SCALE3 ABSPACK scaling algorithm.
;
_exptl_crystal_colour greenish-yellow
_exptl_crystal_density_diffrn 1.78
_exptl_crystal_description planar
_exptl_crystal_F_000 4568
_exptl_crystal_size_max 0.35
_exptl_crystal_size_mid 0.30
_exptl_crystal_size_min 0.05
_refine_diff_density_max 2.17
_refine_diff_density_min -1.54
_refine_ls_extinction_method None
_refine_ls_goodness_of_fit_ref 1.1194
_refine_ls_hydrogen_treatment constr
_refine_ls_matrix_type full
_refine_ls_number_parameters 968
_refine_ls_number_reflns 10064
_refine_ls_number_restraints 0
_refine_ls_R_factor_all 0.0903
_refine_ls_R_factor_gt 0.0319
_refine_ls_shift/su_max 0.001985
_refine_ls_structure_factor_coef F
_refine_ls_weighting_details
;
Method, part 1, Chebychev polynomial, (Watkin, 1994, Prince, 1982)
[weight] = 1.0/[A~0~*T~0~(x)+A~1~*T~1~(x) ... +A~n-1~]*T~n-1~(x)]
where A~i~ are the Chebychev coefficients listed below and x= Fcalc/Fmax
Method = Robust Weighting (Prince, 1982)
W = [weight] * [1-(deltaF/6*sigmaF)^2^]^2^
A~i~ are:
0.889 0.199 0.618
;
_refine_ls_weighting_scheme calc
_refine_ls_wR_factor_all 0.0675
_refine_ls_wR_factor_gt 0.0370
_refine_ls_wR_factor_ref 0.0370
_reflns_limit_h_max 24
_reflns_limit_h_min -24
_reflns_limit_k_max 36
_reflns_limit_k_min 0
_reflns_limit_l_max 25
_reflns_limit_l_min 0
_reflns_number_gt 10064
_reflns_number_total 24353
_reflns_threshold_expression I>2.8\s(I)
_cod_data_source_file b906539c.txt
_cod_data_source_block Cmpd_2
_cod_depositor_comments
;
The following automatic conversions were performed:
'_symmetry_cell_setting' value 'Monoclinic' changed to 'monoclinic'
according to '/home/saulius/struct/CIF-dictionaries/cif_core.dic'
dictionary named 'cif_core.dic' version 2.4.1 from 2010-06-29.

Automatic conversion script
Id: cif_fix_enum 1527 2010-12-29 10:47:43Z saulius 
;
_cod_original_sg_symbol_H-M 'P 1 21/n 1 '
_cod_database_code 7201250

loop_
_symmetry_equiv_pos_as_xyz
x,y,z
-x,-y,-z
-x+1/2,y+1/2,-z+1/2
x+1/2,-y+1/2,z+1/2

loop_
_atom_site_label
_atom_site_type_symbol
_atom_site_fract_x
_atom_site_fract_y
_atom_site_fract_z
_atom_site_U_iso_or_equiv
_atom_site_occupancy
_atom_site_adp_type
_atom_site_refinement_flags_posn
_atom_site_refinement_flags_adp
_atom_site_refinement_flags_occupancy
_atom_site_disorder_assembly
_atom_site_disorder_group
_atom_site_attached_hydrogens
Ni1 Ni 0.42948(5) 0.71559(3) 0.37158(5) 0.0154 1.0000 Uani . . . . . .
Ni2 Ni 0.99292(5) 0.73004(3) 0.38397(5) 0.0161 1.0000 Uani . . . . . .
Tb1 Tb 0.454098(19) 0.843603(13) 0.35952(2) 0.0159 1.0000 Uani . . . . . .
Tb2 Tb 0.962619(18) 0.857798(13) 0.35588(2) 0.0157 1.0000 Uani . . . . . .
W1 W 0.713271(15) 0.668128(11) 0.358120(17) 0.0142 1.0000 Uani . . . . . .
W2 W 0.301725(16) 1.032360(11) 0.355197(18) 0.0174 1.0000 Uani . . . . . .
C1 C 0.6001(4) 0.6901(3) 0.3593(4) 0.0202 1.0000 Uani . . . . . .
C2 C 0.8237(4) 0.6959(3) 0.3667(4) 0.0182 1.0000 Uani . . . . . .
C3 C 0.7048(4) 0.7292(3) 0.2809(4) 0.0236 1.0000 Uani . . . . . .
C4 C 0.7087(4) 0.7356(3) 0.4231(4) 0.0235 1.0000 Uani . . . . . .
C5 C 0.7450(5) 0.6408(4) 0.2540(6) 0.0390 1.0000 Uani . . . . . .
C6 C 0.7843(5) 0.6049(3) 0.3777(6) 0.0327 1.0000 Uani . . . . . .
C7 C 0.6946(6) 0.6447(4) 0.4676(5) 0.0376 1.0000 Uani . . . . . .
C8 C 0.6464(4) 0.6026(3) 0.3386(5) 0.0268 1.0000 Uani . . . . . .
C9 C 0.3453(4) 0.9587(3) 0.3562(4) 0.0237 1.0000 Uani . . . . . .
C10 C 0.2840(5) 1.0023(4) 0.4605(6) 0.0382 1.0000 Uani . . . . . .
C11 C 0.2042(5) 0.9888(4) 0.3399(6) 0.0382 1.0000 Uani . . . . . .
C12 C 0.2123(5) 1.0758(4) 0.3962(6) 0.0382 1.0000 Uani . . . . . .
C13 C 0.3023(5) 1.1017(4) 0.2971(6) 0.0382 1.0000 Uani . . . . . .
C14 C 0.3549(5) 1.0816(4) 0.4308(6) 0.0382 1.0000 Uani . . . . . .
C15 C 0.4155(5) 1.0350(4) 0.3245(6) 0.0382 1.0000 Uani . . . . . .
C16 C 0.2974(4) 1.0136(3) 0.2410(5) 0.0262 1.0000 Uani . . . . . .
C21 C 0.4076(5) 0.9013(3) 0.1922(5) 0.0339 1.0000 Uani . . . . . .
C22 C 0.3814(4) 0.8143(3) 0.1954(4) 0.0186 1.0000 Uani . . . . . .
C23 C 0.3457(5) 0.8156(3) 0.1289(5) 0.0276 1.0000 Uani . . . . . .
C24 C 0.3218(6) 0.7718(4) 0.0974(5) 0.0394 1.0000 Uani . . . . . .
C25 C 0.3340(5) 0.7276(3) 0.1324(5) 0.0305 1.0000 Uani . . . . . .
C26 C 0.3691(4) 0.7252(3) 0.2013(4) 0.0189 1.0000 Uani . . . . . .
C27 C 0.3921(4) 0.7696(3) 0.2335(4) 0.0173 1.0000 Uani . . . . . .
C28 C 0.3808(4) 0.6758(3) 0.2307(4) 0.0219 1.0000 Uani . . . . . .
C29 C 0.4200(5) 0.6121(3) 0.3099(5) 0.0251 1.0000 Uani . . . . . .
C30 C 0.3964(4) 0.5926(3) 0.3831(5) 0.0263 1.0000 Uani . . . . . .
C31 C 0.4407(5) 0.6158(3) 0.4460(5) 0.0267 1.0000 Uani . . . . . .
C32 C 0.4145(4) 0.6840(3) 0.5220(5) 0.0251 1.0000 Uani . . . . . .
C33 C 0.4051(4) 0.7354(3) 0.5467(5) 0.0220 1.0000 Uani . . . . . .
C34 C 0.3820(5) 0.7416(4) 0.6191(5) 0.0294 1.0000 Uani . . . . . .
C35 C 0.3755(4) 0.7880(4) 0.6492(5) 0.0318 1.0000 Uani . . . . . .
C36 C 0.3928(5) 0.8295(3) 0.6079(5) 0.0300 1.0000 Uani . . . . . .
C37 C 0.4151(4) 0.8242(3) 0.5379(4) 0.0201 1.0000 Uani . . . . . .
C38 C 0.4223(4) 0.7775(3) 0.5048(4) 0.0169 1.0000 Uani . . . . . .
C39 C 0.4358(5) 0.9120(3) 0.5252(5) 0.0324 1.0000 Uani . . . . . .
C40 C 0.3147(4) 0.6006(3) 0.3951(6) 0.0323 1.0000 Uani . . . . . .
C41 C 0.4140(5) 0.5367(3) 0.3835(6) 0.0397 1.0000 Uani . . . . . .
C51 C 1.0171(5) 0.9055(3) 0.1832(5) 0.0301 1.0000 Uani . . . . . .
C52 C 1.0362(4) 0.8172(3) 0.1960(4) 0.0200 1.0000 Uani . . . . . .
C53 C 1.0706(5) 0.8149(3) 0.1298(4) 0.0289 1.0000 Uani . . . . . .
C54 C 1.0933(5) 0.7693(4) 0.1040(5) 0.0354 1.0000 Uani . . . . . .
C55 C 1.0801(5) 0.7272(4) 0.1423(5) 0.0318 1.0000 Uani . . . . . .
C56 C 1.0466(4) 0.7293(3) 0.2119(4) 0.0204 1.0000 Uani . . . . . .
C57 C 1.0244(4) 0.7754(3) 0.2392(4) 0.0184 1.0000 Uani . . . . . .
C58 C 1.0347(4) 0.6816(3) 0.2475(5) 0.0238 1.0000 Uani . . . . . .
C59 C 1.0038(5) 0.6226(3) 0.3359(5) 0.0291 1.0000 Uani . . . . . .
C60 C 1.0333(4) 0.6087(3) 0.4107(5) 0.0275 1.0000 Uani . . . . . .
C61 C 0.9901(4) 0.6345(3) 0.4709(5) 0.0283 1.0000 Uani . . . . . .
C62 C 1.0102(4) 0.7068(3) 0.5381(5) 0.0257 1.0000 Uani . . . . . .
C63 C 1.0177(4) 0.7588(3) 0.5581(4) 0.0194 1.0000 Uani . . . . . .
C64 C 1.0410(5) 0.7681(4) 0.6297(5) 0.0314 1.0000 Uani . . . . . .
C65 C 1.0497(5) 0.8154(4) 0.6554(5) 0.0311 1.0000 Uani . . . . . .
C66 C 1.0383(5) 0.8559(4) 0.6089(5) 0.0302 1.0000 Uani . . . . . .
C67 C 1.0160(4) 0.8468(3) 0.5384(4) 0.0236 1.0000 Uani . . . . . .
C68 C 1.0033(4) 0.7985(3) 0.5105(4) 0.0198 1.0000 Uani . . . . . .
C69 C 1.0065(6) 0.9340(3) 0.5162(5) 0.0385 1.0000 Uani . . . . . .
C70 C 1.0216(6) 0.5529(3) 0.4209(6) 0.0418 1.0000 Uani . . . . . .
C71 C 1.1147(4) 0.6206(4) 0.4178(6) 0.0368 1.0000 Uani . . . . . .
N1 N 0.5405(3) 0.7035(2) 0.3608(4) 0.0229 1.0000 Uani . . . . . .
N2 N 0.8818(3) 0.7118(2) 0.3707(4) 0.0213 1.0000 Uani . . . . . .
N3 N 0.7009(4) 0.7615(3) 0.2412(5) 0.0397 1.0000 Uani . . . . . .
N4 N 0.7041(4) 0.7717(2) 0.4548(4) 0.0262 1.0000 Uani . . . . . .
N5 N 0.7584(6) 0.6233(4) 0.1988(5) 0.0603 1.0000 Uani . . . . . .
N6 N 0.8224(5) 0.5717(3) 0.3876(7) 0.0568 1.0000 Uani . . . . . .
N7 N 0.6867(7) 0.6287(4) 0.5243(5) 0.0630 1.0000 Uani . . . . . .
N8 N 0.6117(4) 0.5684(3) 0.3273(5) 0.0405 1.0000 Uani . . . . . .
N9 N 0.3754(4) 0.9205(3) 0.3586(4) 0.0245 1.0000 Uani . . . . . .
N10 N 0.2787(5) 0.9883(4) 0.5211(6) 0.0519 1.0000 Uani . . . . . .
N11 N 0.1521(5) 0.9659(4) 0.3346(5) 0.0519 1.0000 Uani . . . . . .
N12 N 0.1647(5) 1.0981(4) 0.4209(5) 0.0519 1.0000 Uani . . . . . .
N13 N 0.3019(5) 1.1389(4) 0.2691(5) 0.0519 1.0000 Uani . . . . . .
N14 N 0.3832(5) 1.1074(4) 0.4721(5) 0.0519 1.0000 Uani . . . . . .
N15 N 0.4755(5) 1.0323(4) 0.3095(5) 0.0519 1.0000 Uani . . . . . .
N16 N 0.2957(5) 1.0032(4) 0.1803(6) 0.0519 1.0000 Uani . . . . . .
N17 N 0.4055(3) 0.6649(2) 0.2951(3) 0.0193 1.0000 Uani . . . . . .
N18 N 0.4274(3) 0.6694(2) 0.4572(4) 0.0211 1.0000 Uani . . . . . .
N19 N 1.0153(3) 0.6745(3) 0.3145(4) 0.0238 1.0000 Uani . . . . . .
N20 N 0.9991(3) 0.6888(2) 0.4750(4) 0.0203 1.0000 Uani . . . . . .
O1 O 0.4057(3) 0.8559(2) 0.2328(3) 0.0246 1.0000 Uani . . . . . .
O2 O 0.4250(3) 0.77155(19) 0.2985(3) 0.0179 1.0000 Uani . . . . . .
O3 O 0.4456(3) 0.7751(2) 0.4374(3) 0.0206 1.0000 Uani . . . . . .
O4 O 0.4330(3) 0.8631(2) 0.4921(3) 0.0232 1.0000 Uani . . . . . .
O5 O 0.3227(3) 0.8294(2) 0.3765(3) 0.0218 1.0000 Uani . . . . . .
O6 O 0.5207(3) 0.9224(2) 0.3562(4) 0.0351 1.0000 Uani . . . . . .
O7 O 0.5718(3) 0.8322(2) 0.4200(3) 0.0255 1.0000 Uani . . . . . .
O8 O 0.5535(3) 0.8338(2) 0.2706(3) 0.0308 1.0000 Uani . . . . . .
O9 O 0.3119(3) 0.73090(19) 0.3885(3) 0.0194 1.0000 Uani . . . . . .
O10 O 1.0111(3) 0.8615(2) 0.2277(3) 0.0238 1.0000 Uani . . . . . .
O11 O 0.9928(3) 0.78130(19) 0.3035(3) 0.0176 1.0000 Uani . . . . . .
O12 O 0.9795(3) 0.79426(19) 0.4424(3) 0.0172 1.0000 Uani . . . . . .
O13 O 1.0042(3) 0.8847(2) 0.4879(3) 0.0261 1.0000 Uani . . . . . .
O14 O 1.0986(3) 0.8518(2) 0.3674(3) 0.0249 1.0000 Uani . . . . . .
O15 O 1.0096(3) 0.9400(2) 0.3490(3) 0.0254 1.0000 Uani . . . . . .
O16 O 0.8779(3) 0.9090(2) 0.2851(3) 0.0281 1.0000 Uani . . . . . .
O17 O 0.8537(3) 0.8149(2) 0.3130(4) 0.0312 1.0000 Uani . . . . . .
O18 O 0.8666(3) 0.8867(3) 0.4316(3) 0.0390 1.0000 Uani . . . . . .
O19 O 1.1090(3) 0.7492(2) 0.3953(3) 0.0221 1.0000 Uani . . . . . .
O20 O 0.2940(3) 0.2335(2) 0.2121(3) 0.0238 1.0000 Uani . . . . . .
O21 O 0.2952(3) 0.3379(2) 0.2311(3) 0.0305 1.0000 Uani . . . . . .
O22 O 0.2861(4) 0.3760(3) 0.0365(4) 0.0408 1.0000 Uani . . . . . .
O23 O 0.5865(5) 0.5109(3) 0.1968(4) 0.0558 1.0000 Uani . . . . . .
O24 O 0.7651(4) 0.3628(3) 0.1314(5) 0.0485 1.0000 Uani . . . . . .
O25 O 0.8384(4) 0.4486(3) 0.1655(7) 0.0783 1.0000 Uani . . . . . .
O26 O 0.7090(4) 0.6904(3) 0.0769(4) 0.0475 1.0000 Uani . . . . . .
O27 O 0.7154(4) 0.7780(3) 0.0025(4) 0.0424 1.0000 Uani . . . . . .
O28 O 0.7063(4) 0.8357(3) 0.1282(4) 0.0439 1.0000 Uani . . . . . .
O29 O 0.5851(4) 0.8933(3) 0.1576(5) 0.0573 1.0000 Uani . . . . . .
O30 O 0.8377(7) 0.9800(4) 0.0748(6) 0.0935 1.0000 Uani . . . . . .
O31 O 0.8327(5) 0.8926(3) 0.1498(4) 0.0578 1.0000 Uani . . . . . .
O32 O 0.2060(4) 0.9085(3) 0.1642(4) 0.0451 1.0000 Uani . . . . . .
O33 O 0.2812(7) 0.9983(4) 0.0156(5) 0.0861 1.0000 Uani . . . . . .
O34 O 0.6064(7) 0.9982(5) 0.2160(7) 0.0370 0.5000 Uani . . . . . .
O35 O 0.6791(7) 0.5556(5) 0.1073(8) 0.0404 0.5000 Uani . . . . . .
H211 H 0.4327 0.9261 0.2204 0.0510 1.0000 Uiso R . . . . .
H212 H 0.4331 0.8962 0.1472 0.0510 1.0000 Uiso R . . . . .
H213 H 0.3584 0.9120 0.1818 0.0509 1.0000 Uiso R . . . . .
H231 H 0.3383 0.8459 0.1054 0.0332 1.0000 Uiso R . . . . .
H241 H 0.2978 0.7723 0.0523 0.0481 1.0000 Uiso R . . . . .
H251 H 0.3188 0.6983 0.1105 0.0360 1.0000 Uiso R . . . . .
H281 H 0.3695 0.6491 0.2000 0.0270 1.0000 Uiso R . . . . .
H291 H 0.4726 0.6076 0.3073 0.0321 1.0000 Uiso R . . . . .
H292 H 0.3960 0.5927 0.2721 0.0320 1.0000 Uiso R . . . . .
H311 H 0.4928 0.6109 0.4373 0.0330 1.0000 Uiso R . . . . .
H312 H 0.4272 0.5986 0.4905 0.0331 1.0000 Uiso R . . . . .
H321 H 0.4108 0.6594 0.5575 0.0311 1.0000 Uiso R . . . . .
H341 H 0.3709 0.7138 0.6467 0.0352 1.0000 Uiso R . . . . .
H351 H 0.3599 0.7916 0.6969 0.0369 1.0000 Uiso R . . . . .
H361 H 0.3888 0.8610 0.6281 0.0380 1.0000 Uiso R . . . . .
H391 H 0.4501 0.9361 0.4895 0.0491 1.0000 Uiso R . . . . .
H392 H 0.4709 0.9120 0.5646 0.0490 1.0000 Uiso R . . . . .
H393 H 0.3887 0.9204 0.5437 0.0489 1.0000 Uiso R . . . . .
H401 H 0.2996 0.5858 0.4401 0.0500 1.0000 Uiso R . . . . .
H402 H 0.3041 0.6354 0.3955 0.0500 1.0000 Uiso R . . . . .
H403 H 0.2881 0.5854 0.3556 0.0499 1.0000 Uiso R . . . . .
H411 H 0.4018 0.5235 0.4303 0.0590 1.0000 Uiso R . . . . .
H412 H 0.4652 0.5325 0.3749 0.0589 1.0000 Uiso R . . . . .
H413 H 0.3860 0.5204 0.3461 0.0591 1.0000 Uiso R . . . . .
H511 H 0.9964 0.9330 0.2087 0.0441 1.0000 Uiso R . . . . .
H512 H 1.0674 0.9120 0.1737 0.0440 1.0000 Uiso R . . . . .
H513 H 0.9913 0.9008 0.1379 0.0441 1.0000 Uiso R . . . . .
H531 H 1.0784 0.8440 0.1031 0.0338 1.0000 Uiso R . . . . .
H541 H 1.1178 0.7673 0.0603 0.0430 1.0000 Uiso R . . . . .
H551 H 1.0926 0.6964 0.1229 0.0391 1.0000 Uiso R . . . . .
H581 H 1.0419 0.6531 0.2192 0.0281 1.0000 Uiso R . . . . .
H591 H 1.0265 0.6012 0.3002 0.0350 1.0000 Uiso R . . . . .
H592 H 0.9515 0.6162 0.3363 0.0349 1.0000 Uiso R . . . . .
H611 H 1.0046 0.6202 0.5175 0.0340 1.0000 Uiso R . . . . .
H612 H 0.9388 0.6278 0.4616 0.0340 1.0000 Uiso R . . . . .
H621 H 1.0139 0.6839 0.5761 0.0310 1.0000 Uiso R . . . . .
H641 H 1.0506 0.7413 0.6604 0.0361 1.0000 Uiso R . . . . .
H651 H 1.0628 0.8210 0.7042 0.0391 1.0000 Uiso R . . . . .
H661 H 1.0462 0.8884 0.6254 0.0379 1.0000 Uiso R . . . . .
H691 H 0.9958 0.9568 0.4777 0.0590 1.0000 Uiso R . . . . .
H692 H 1.0544 0.9405 0.5356 0.0590 1.0000 Uiso R . . . . .
H693 H 0.9706 0.9373 0.5539 0.0590 1.0000 Uiso R . . . . .
H701 H 1.0365 0.5434 0.4695 0.0641 1.0000 Uiso R . . . . .
H702 H 1.0503 0.5351 0.3860 0.0640 1.0000 Uiso R . . . . .
H703 H 0.9707 0.5453 0.4135 0.0640 1.0000 Uiso R . . . . .
H711 H 1.1317 0.6115 0.4656 0.0570 1.0000 Uiso R . . . . .
H712 H 1.1226 0.6553 0.4097 0.0570 1.0000 Uiso R . . . . .
H713 H 1.1406 0.6017 0.3818 0.0569 1.0000 Uiso R . . . . .

loop_
_atom_site_aniso_label
_atom_site_aniso_U_11
_atom_site_aniso_U_22
_atom_site_aniso_U_33
_atom_site_aniso_U_23
_atom_site_aniso_U_13
_atom_site_aniso_U_12
Ni1 0.0133(4) 0.0142(4) 0.0186(5) -0.0008(4) -0.0019(3) 0.0004(3)
Ni2 0.0122(4) 0.0163(5) 0.0200(5) -0.0012(4) 0.0010(4) 0.0011(3)
Tb1 0.01569(16) 0.01452(16) 0.01750(18) -0.00175(14) -0.00210(13) 0.00096(13)
Tb2 0.01396(16) 0.01614(17) 0.01695(18) -0.00021(14) 0.00034(13) 0.00069(13)
W1 0.01095(12) 0.01534(14) 0.01631(14) 0.00068(12) 0.00054(10) -0.00001(11)
W2 0.01767(14) 0.01189(14) 0.02274(16) 0.00217(12) 0.00214(11) 0.00142(11)
C1 0.018(4) 0.015(3) 0.028(4) -0.002(3) 0.000(3) -0.008(3)
C2 0.019(4) 0.017(4) 0.018(4) 0.003(3) 0.002(3) 0.004(3)
C3 0.023(4) 0.028(4) 0.020(4) 0.003(3) 0.001(3) 0.000(3)
C4 0.018(4) 0.035(5) 0.018(4) 0.010(3) 0.003(3) 0.000(3)
C5 0.043(5) 0.038(5) 0.037(5) -0.004(4) 0.018(4) -0.017(4)
C6 0.026(4) 0.021(4) 0.052(6) 0.001(4) 0.018(4) -0.007(3)
C7 0.051(6) 0.037(5) 0.025(5) 0.002(4) 0.005(4) -0.001(4)
C8 0.022(4) 0.029(4) 0.030(5) 0.001(4) 0.006(3) 0.005(3)
C9 0.0237(8) 0.0237(8) 0.0237(8) -0.0003(8) 0.0000(8) -0.0003(8)
C10 0.0382(6) 0.0382(6) 0.0382(6) -0.0010(6) -0.0005(6) -0.0010(6)
C11 0.0382(6) 0.0382(6) 0.0382(6) -0.0010(6) -0.0005(6) -0.0010(6)
C12 0.0382(6) 0.0382(6) 0.0382(6) -0.0010(6) -0.0005(6) -0.0010(6)
C13 0.0382(6) 0.0382(6) 0.0382(6) -0.0010(6) -0.0005(6) -0.0010(6)
C14 0.0382(6) 0.0382(6) 0.0382(6) -0.0010(6) -0.0005(6) -0.0010(6)
C15 0.0382(6) 0.0382(6) 0.0382(6) -0.0010(6) -0.0005(6) -0.0010(6)
C16 0.0262(6) 0.0262(6) 0.0262(6) -0.0010(6) -0.0007(6) -0.0010(6)
C21 0.036(5) 0.034(5) 0.032(5) 0.002(4) -0.003(4) 0.010(4)
C22 0.020(3) 0.016(3) 0.020(4) -0.006(3) -0.004(3) 0.005(3)
C23 0.030(4) 0.031(5) 0.022(4) 0.003(3) -0.009(3) 0.009(3)
C24 0.047(6) 0.049(6) 0.022(5) 0.000(4) -0.014(4) -0.001(5)
C25 0.035(5) 0.024(4) 0.033(5) -0.015(4) -0.003(4) -0.005(4)
C26 0.017(3) 0.025(4) 0.015(4) -0.001(3) -0.004(3) -0.005(3)
C27 0.015(3) 0.028(4) 0.009(3) -0.004(3) 0.001(3) 0.004(3)
C28 0.018(3) 0.021(4) 0.027(4) -0.011(3) 0.003(3) -0.006(3)
C29 0.030(4) 0.013(4) 0.033(5) -0.011(3) -0.002(3) 0.002(3)
C30 0.021(4) 0.016(4) 0.041(5) 0.001(4) 0.002(3) 0.001(3)
C31 0.027(4) 0.018(4) 0.034(5) 0.008(3) -0.004(3) -0.002(3)
C32 0.020(4) 0.030(4) 0.025(4) 0.008(3) -0.005(3) 0.002(3)
C33 0.014(3) 0.025(4) 0.027(4) 0.003(3) -0.006(3) -0.006(3)
C34 0.027(4) 0.041(5) 0.020(4) 0.008(4) 0.001(3) -0.001(4)
C35 0.023(4) 0.050(6) 0.023(4) 0.003(4) 0.004(3) 0.000(4)
C36 0.028(4) 0.033(5) 0.029(5) -0.015(4) 0.001(3) 0.010(4)
C37 0.019(3) 0.027(4) 0.014(4) -0.002(3) -0.007(3) 0.004(3)
C38 0.012(3) 0.019(4) 0.020(4) -0.001(3) -0.009(3) 0.000(3)
C39 0.045(5) 0.025(4) 0.027(5) -0.011(4) 0.003(4) 0.004(4)
C40 0.022(4) 0.022(4) 0.053(6) 0.003(4) -0.002(4) -0.009(3)
C41 0.039(5) 0.022(4) 0.058(7) 0.006(4) 0.002(5) 0.002(4)
C51 0.031(4) 0.031(5) 0.028(5) 0.000(4) 0.002(4) -0.009(4)
C52 0.016(3) 0.027(4) 0.017(4) -0.005(3) 0.001(3) -0.003(3)
C53 0.037(5) 0.037(5) 0.012(4) 0.001(3) 0.003(3) -0.003(4)
C54 0.030(4) 0.049(6) 0.028(5) -0.014(4) 0.009(4) -0.002(4)
C55 0.033(4) 0.041(5) 0.021(4) -0.012(4) 0.002(4) 0.007(4)
C56 0.013(3) 0.031(4) 0.017(4) -0.005(3) -0.006(3) 0.001(3)
C57 0.013(3) 0.028(4) 0.015(4) -0.003(3) -0.003(3) 0.003(3)
C58 0.008(3) 0.026(4) 0.038(5) -0.010(3) -0.002(3) 0.005(3)
C59 0.025(4) 0.013(4) 0.049(6) -0.007(4) 0.006(4) 0.004(3)
C60 0.022(4) 0.020(4) 0.040(5) 0.002(4) -0.003(4) 0.002(3)
C61 0.020(4) 0.020(4) 0.044(5) 0.009(4) 0.000(4) 0.000(3)
C62 0.020(4) 0.026(4) 0.031(5) 0.007(4) 0.005(3) 0.003(3)
C63 0.015(3) 0.031(4) 0.012(4) 0.001(3) -0.002(3) 0.003(3)
C64 0.023(4) 0.044(5) 0.027(5) 0.010(4) 0.000(3) -0.001(4)
C65 0.031(4) 0.043(5) 0.018(4) 0.000(4) 0.001(3) 0.008(4)
C66 0.031(4) 0.036(5) 0.024(4) -0.012(4) -0.002(3) 0.001(4)
C67 0.018(3) 0.030(4) 0.023(4) 0.004(3) 0.004(3) 0.003(3)
C68 0.015(3) 0.021(4) 0.023(4) 0.006(3) 0.001(3) 0.002(3)
C69 0.067(7) 0.021(4) 0.027(5) -0.011(4) -0.010(5) 0.004(4)
C70 0.040(5) 0.021(4) 0.064(7) 0.002(5) 0.005(5) 0.002(4)
C71 0.018(4) 0.038(5) 0.054(6) 0.012(5) 0.003(4) 0.007(4)
N1 0.014(3) 0.021(3) 0.033(4) -0.001(3) -0.001(3) -0.001(2)
N2 0.023(3) 0.018(3) 0.023(4) -0.005(3) 0.004(3) 0.007(3)
N3 0.038(4) 0.043(5) 0.038(5) 0.007(4) -0.001(4) -0.005(4)
N4 0.039(4) 0.018(3) 0.022(4) -0.006(3) -0.005(3) 0.004(3)
N5 0.093(8) 0.045(6) 0.044(6) -0.015(4) 0.033(5) -0.020(5)
N6 0.029(4) 0.025(4) 0.116(9) 0.009(5) -0.007(5) 0.013(4)
N7 0.115(9) 0.044(6) 0.029(5) 0.016(4) 0.025(5) 0.029(6)
N8 0.037(4) 0.019(4) 0.065(6) -0.009(4) 0.004(4) -0.008(3)
N9 0.0245(8) 0.0245(8) 0.0245(8) -0.0003(8) 0.0000(8) -0.0003(8)
N10 0.0519(7) 0.0519(7) 0.0519(7) 0.0004(7) 0.0010(7) 0.0004(7)
N11 0.0519(7) 0.0519(7) 0.0519(7) 0.0004(7) 0.0010(7) 0.0004(7)
N12 0.0519(7) 0.0519(7) 0.0519(7) 0.0004(7) 0.0010(7) 0.0004(7)
N13 0.0519(7) 0.0519(7) 0.0519(7) 0.0004(7) 0.0010(7) 0.0004(7)
N14 0.0519(7) 0.0519(7) 0.0519(7) 0.0004(7) 0.0010(7) 0.0004(7)
N15 0.0519(7) 0.0519(7) 0.0519(7) 0.0004(7) 0.0010(7) 0.0004(7)
N16 0.0519(7) 0.0519(7) 0.0519(7) 0.0004(7) 0.0010(7) 0.0004(7)
N17 0.015(3) 0.021(3) 0.023(3) 0.002(3) 0.003(2) 0.000(2)
N18 0.016(3) 0.019(3) 0.028(4) 0.000(3) -0.003(2) -0.003(2)
N19 0.014(3) 0.025(4) 0.032(4) -0.003(3) 0.003(3) 0.005(3)
N20 0.012(3) 0.018(3) 0.031(4) 0.003(3) 0.005(3) 0.001(2)
O1 0.032(3) 0.016(3) 0.026(3) 0.001(2) -0.006(2) 0.003(2)
O2 0.022(3) 0.016(3) 0.016(3) -0.002(2) -0.003(2) 0.001(2)
O3 0.020(3) 0.025(3) 0.017(3) -0.003(2) -0.001(2) 0.003(2)
O4 0.029(3) 0.020(3) 0.021(3) -0.008(2) -0.001(2) 0.005(2)
O5 0.018(2) 0.021(3) 0.026(3) 0.001(2) -0.003(2) -0.003(2)
O6 0.029(3) 0.020(3) 0.056(4) -0.001(3) -0.003(3) -0.003(2)
O7 0.017(2) 0.033(3) 0.027(3) 0.003(3) -0.005(2) 0.002(2)
O8 0.029(3) 0.036(3) 0.028(3) 0.004(3) 0.002(2) -0.003(3)
O9 0.014(2) 0.018(3) 0.027(3) -0.002(2) -0.001(2) 0.000(2)
O10 0.032(3) 0.021(3) 0.018(3) 0.002(2) 0.004(2) 0.001(2)
O11 0.018(2) 0.016(3) 0.019(3) -0.001(2) 0.004(2) -0.003(2)
O12 0.020(2) 0.021(3) 0.011(3) -0.001(2) -0.0002(19) 0.002(2)
O13 0.035(3) 0.020(3) 0.024(3) -0.007(2) -0.001(2) 0.002(2)
O14 0.014(2) 0.025(3) 0.036(3) -0.003(2) 0.000(2) -0.005(2)
O15 0.024(3) 0.017(3) 0.035(3) 0.000(2) -0.003(2) -0.003(2)
O16 0.025(3) 0.026(3) 0.032(3) 0.009(3) -0.004(2) -0.002(2)
O17 0.020(3) 0.024(3) 0.049(4) -0.001(3) -0.003(3) 0.001(2)
O18 0.024(3) 0.070(5) 0.023(3) -0.007(3) 0.004(2) 0.016(3)
O19 0.014(2) 0.026(3) 0.026(3) -0.001(2) -0.004(2) -0.001(2)
O20 0.018(3) 0.024(3) 0.029(3) 0.009(2) -0.005(2) 0.001(2)
O21 0.025(3) 0.038(4) 0.029(3) 0.001(3) 0.000(2) -0.003(3)
O22 0.037(4) 0.041(4) 0.043(4) 0.012(3) -0.003(3) -0.001(3)
O23 0.071(5) 0.043(4) 0.054(5) -0.015(4) -0.003(4) -0.015(4)
O24 0.027(3) 0.037(4) 0.081(6) -0.010(4) 0.015(3) -0.005(3)
O25 0.029(4) 0.052(5) 0.154(10) -0.025(6) -0.018(5) 0.002(4)
O26 0.041(4) 0.064(5) 0.038(4) 0.004(4) 0.001(3) 0.005(4)
O27 0.031(3) 0.063(5) 0.034(4) -0.004(3) -0.001(3) -0.006(3)
O28 0.048(4) 0.052(5) 0.031(4) 0.007(3) 0.001(3) -0.006(3)
O29 0.048(4) 0.066(6) 0.058(5) 0.018(4) 0.004(4) -0.002(4)
O30 0.149(11) 0.045(6) 0.085(8) -0.002(5) -0.041(7) -0.002(6)
O31 0.063(5) 0.061(5) 0.049(5) 0.004(4) -0.021(4) -0.010(4)
O32 0.056(5) 0.043(4) 0.036(4) 0.002(3) -0.006(3) -0.007(3)
O33 0.122(9) 0.075(7) 0.061(6) -0.025(5) -0.024(6) 0.034(6)
O34 0.0370(17) 0.0370(17) 0.0370(17) 0.0011(17) 0.0015(17) 0.0011(17)
O35 0.0404(17) 0.0404(17) 0.0404(17) 0.0011(17) 0.0016(17) 0.0011(17)

loop_
_atom_type_symbol
_atom_type_scat_dispersion_real
_atom_type_scat_dispersion_imag
_atom_type_scat_Cromer_Mann_a1
_atom_type_scat_Cromer_Mann_b1
_atom_type_scat_Cromer_Mann_a2
_atom_type_scat_Cromer_Mann_b2
_atom_type_scat_Cromer_Mann_a3
_atom_type_scat_Cromer_Mann_b3
_atom_type_scat_Cromer_Mann_a4
_atom_type_scat_Cromer_Mann_b4
_atom_type_scat_Cromer_Mann_c
_atom_type_scat_source
C 0.0033 0.0016 2.3100 20.8439 1.0200 10.2075 1.5886 0.5687 0.8650 51.6512 0.2156 'International Tables Vol C 4.2.6.8 and 6.1.1.4'
H 0.0000 0.0000 0.4930 10.5109 0.3229 26.1257 0.1402 3.1424 0.0408 57.7998 0.0030 'International Tables Vol C 4.2.6.8 and 6.1.1.4'
N 0.0061 0.0033 12.2126 0.0057 3.1322 9.8933 2.0125 28.9975 1.1663 0.5826 -11.5290 'International Tables Vol C 4.2.6.8 and 6.1.1.4'
O 0.0106 0.0060 3.0485 13.2771 2.2868 5.7011 1.5463 0.3239 0.8670 32.9089 0.2508 'International Tables Vol C 4.2.6.8 and 6.1.1.4'
Cl 0.1484 0.1585 11.4604 0.0104 7.1964 1.1662 6.2556 18.5194 1.6455 47.7784 -9.5574 'International Tables Vol C 4.2.6.8 and 6.1.1.4'
Ni 0.3393 1.1124 12.8376 3.8785 7.2920 0.2565 4.4438 12.1763 2.3800 66.3421 1.0341 'International Tables Vol C 4.2.6.8 and 6.1.1.4'
Mo -1.6832 0.6857 3.7025 0.2772 17.2356 1.0958 12.8876 11.0040 3.7429 61.6584 4.3875 'International Tables Vol C 4.2.6.8 and 6.1.1.4'
W -0.8490 6.8722 29.0818 1.7203 15.4300 9.2259 14.4327 0.3217 5.1198 57.0560 9.8875 'International Tables Vol C 4.2.6.8 and 6.1.1.4'
Tb -0.1723 4.1537 25.8976 2.2426 18.2185 0.1961 14.3167 12.6648 2.9535 115.3620 3.5822 'International Tables Vol C 4.2.6.8 and 6.1.1.4'

loop_
_geom_angle_atom_site_label_1
_geom_angle_site_symmetry_1
_geom_angle_atom_site_label_2
_geom_angle_site_symmetry_2
_geom_angle_atom_site_label_3
_geom_angle_site_symmetry_3
_geom_angle
_geom_angle_publ_flag
N1 . Ni1 . N17 . 91.8(3) yes
N1 . Ni1 . N18 . 90.3(3) yes
N17 . Ni1 . N18 . 96.9(3) yes
N1 . Ni1 . O2 . 94.9(2) yes
N17 . Ni1 . O2 . 92.1(2) yes
N18 . Ni1 . O2 . 169.4(2) yes
N1 . Ni1 . O3 . 92.6(2) yes
N17 . Ni1 . O3 . 170.4(2) yes
N18 . Ni1 . O3 . 91.6(2) yes
O2 . Ni1 . O3 . 79.0(2) yes
N1 . Ni1 . O9 . 176.9(2) yes
N17 . Ni1 . O9 . 91.2(2) yes
N18 . Ni1 . O9 . 88.8(2) yes
O2 . Ni1 . O9 . 85.5(2) yes
O3 . Ni1 . O9 . 84.5(2) yes
N2 . Ni2 . N19 . 87.5(2) yes
N2 . Ni2 . N20 . 90.7(3) yes
N19 . Ni2 . N20 . 96.1(3) yes
N2 . Ni2 . O11 . 94.7(2) yes
N19 . Ni2 . O11 . 92.5(2) yes
N20 . Ni2 . O11 . 170.0(2) yes
N2 . Ni2 . O12 . 97.8(2) yes
N19 . Ni2 . O12 . 170.2(2) yes
N20 . Ni2 . O12 . 92.1(2) yes
O11 . Ni2 . O12 . 78.9(2) yes
N2 . Ni2 . O19 . 178.8(2) yes
N19 . Ni2 . O19 . 91.8(2) yes
N20 . Ni2 . O19 . 90.3(2) yes
O11 . Ni2 . O19 . 84.3(2) yes
O12 . Ni2 . O19 . 82.7(2) yes
N9 . Tb1 . O1 . 71.9(2) yes
N9 . Tb1 . O2 . 124.1(2) yes
O1 . Tb1 . O2 . 65.30(18) yes
N9 . Tb1 . O3 . 127.6(2) yes
O1 . Tb1 . O3 . 130.36(18) yes
O2 . Tb1 . O3 . 67.40(18) yes
N9 . Tb1 . O4 . 75.0(2) yes
O1 . Tb1 . O4 . 144.35(18) yes
O2 . Tb1 . O4 . 127.49(18) yes
O3 . Tb1 . O4 . 64.12(18) yes
N9 . Tb1 . O5 . 64.5(2) yes
O1 . Tb1 . O5 . 78.63(19) yes
O2 . Tb1 . O5 . 73.14(18) yes
O3 . Tb1 . O5 . 74.21(18) yes
O4 . Tb1 . O5 . 75.49(18) yes
N9 . Tb1 . O6 . 64.7(2) yes
O1 . Tb1 . O6 . 91.9(2) yes
O2 . Tb1 . O6 . 146.3(2) yes
O3 . Tb1 . O6 . 137.3(2) yes
O4 . Tb1 . O6 . 85.7(2) yes
N9 . Tb1 . O7 . 127.5(2) yes
O1 . Tb1 . O7 . 138.03(19) yes
O2 . Tb1 . O7 . 108.32(19) yes
O3 . Tb1 . O7 . 71.71(19) yes
O4 . Tb1 . O7 . 74.36(18) yes
N9 . Tb1 . O8 . 120.5(2) yes
O1 . Tb1 . O8 . 69.80(19) yes
O2 . Tb1 . O8 . 75.83(19) yes
O3 . Tb1 . O8 . 111.93(19) yes
O4 . Tb1 . O8 . 141.37(19) yes
O5 . Tb1 . O6 . 128.73(19) yes
O5 . Tb1 . O7 . 141.73(19) yes
O6 . Tb1 . O7 . 71.5(2) yes
O5 . Tb1 . O8 . 142.66(19) yes
O6 . Tb1 . O8 . 72.9(2) yes
O7 . Tb1 . O8 . 68.52(19) yes
O10 . Tb2 . O11 . 64.29(18) yes
O10 . Tb2 . O12 . 127.83(17) yes
O11 . Tb2 . O12 . 66.87(17) yes
O10 . Tb2 . O13 . 138.23(18) yes
O11 . Tb2 . O13 . 123.55(18) yes
O12 . Tb2 . O13 . 62.92(17) yes
O10 . Tb2 . O14 . 73.88(19) yes
O11 . Tb2 . O14 . 74.85(18) yes
O12 . Tb2 . O14 . 76.88(18) yes
O13 . Tb2 . O14 . 70.32(18) yes
O10 . Tb2 . O15 . 77.46(19) yes
O11 . Tb2 . O15 . 135.26(18) yes
O12 . Tb2 . O15 . 131.94(19) yes
O13 . Tb2 . O15 . 72.07(19) yes
O14 . Tb2 . O15 . 72.87(18) yes
O10 . Tb2 . O16 . 73.04(19) yes
O11 . Tb2 . O16 . 115.49(19) yes
O12 . Tb2 . O16 . 148.09(18) yes
O13 . Tb2 . O16 . 120.65(19) yes
O14 . Tb2 . O16 . 135.03(19) yes
O10 . Tb2 . O17 . 90.7(2) yes
O11 . Tb2 . O17 . 69.13(18) yes
O12 . Tb2 . O17 . 88.43(19) yes
O13 . Tb2 . O17 . 131.1(2) yes
O14 . Tb2 . O17 . 143.98(19) yes
O10 . Tb2 . O18 . 143.0(2) yes
O11 . Tb2 . O18 . 134.9(2) yes
O12 . Tb2 . O18 . 86.3(2) yes
O13 . Tb2 . O18 . 65.1(2) yes
O14 . Tb2 . O18 . 135.3(2) yes
O15 . Tb2 . O16 . 70.88(19) yes
O15 . Tb2 . O17 . 136.2(2) yes
O16 . Tb2 . O17 . 65.4(2) yes
O15 . Tb2 . O18 . 89.7(2) yes
O16 . Tb2 . O18 . 70.0(2) yes
O17 . Tb2 . O18 . 74.8(2) yes
C1 . W1 . C2 . 143.4(3) yes
C1 . W1 . C3 . 74.8(3) yes
C2 . W1 . C3 . 81.1(3) yes
C1 . W1 . C4 . 73.8(3) yes
C2 . W1 . C4 . 73.3(3) yes
C3 . W1 . C4 . 73.9(3) yes
C1 . W1 . C5 . 112.0(4) yes
C2 . W1 . C5 . 85.5(3) yes
C3 . W1 . C5 . 72.3(4) yes
C4 . W1 . C5 . 142.3(3) yes
C1 . W1 . C6 . 142.0(3) yes
C2 . W1 . C6 . 72.7(3) yes
C3 . W1 . C6 . 137.7(3) yes
C4 . W1 . C6 . 126.3(3) yes
C5 . W1 . C6 . 73.1(4) yes
C1 . W1 . C7 . 84.7(4) yes
C2 . W1 . C7 . 101.1(3) yes
C3 . W1 . C7 . 145.6(3) yes
C4 . W1 . C7 . 74.0(3) yes
C5 . W1 . C7 . 142.0(4) yes
C1 . W1 . C8 . 71.7(3) yes
C2 . W1 . C8 . 144.8(3) yes
C3 . W1 . C8 . 118.1(3) yes
C4 . W1 . C8 . 138.0(3) yes
C5 . W1 . C8 . 74.4(3) yes
C6 . W1 . C7 . 73.4(4) yes
C6 . W1 . C8 . 73.9(3) yes
C7 . W1 . C8 . 79.6(4) yes
C9 . W2 . C10 . 72.5(3) yes
C9 . W2 . C11 . 78.7(3) yes
C10 . W2 . C11 . 77.0(4) yes
C9 . W2 . C12 . 141.8(3) yes
C10 . W2 . C12 . 76.4(4) yes
C11 . W2 . C12 . 73.1(4) yes
C9 . W2 . C13 . 143.7(3) yes
C10 . W2 . C13 . 141.6(4) yes
C11 . W2 . C13 . 114.7(4) yes
C12 . W2 . C13 . 73.1(4) yes
C9 . W2 . C14 . 113.8(3) yes
C10 . W2 . C14 . 73.8(4) yes
C11 . W2 . C14 . 142.3(4) yes
C12 . W2 . C14 . 77.1(4) yes
C13 . W2 . C14 . 77.2(4) yes
C9 . W2 . C15 . 71.0(3) yes
C10 . W2 . C15 . 114.0(4) yes
C11 . W2 . C15 . 141.6(4) yes
C12 . W2 . C15 . 144.0(4) yes
C13 . W2 . C15 . 80.3(4) yes
C9 . W2 . C16 . 78.5(3) yes
C10 . W2 . C16 . 142.2(4) yes
C11 . W2 . C16 . 74.0(3) yes
C12 . W2 . C16 . 116.6(4) yes
C13 . W2 . C16 . 73.9(4) yes
C14 . W2 . C15 . 73.6(4) yes
C14 . W2 . C16 . 141.7(4) yes
C15 . W2 . C16 . 77.2(3) yes
W1 . C1 . N1 . 177.6(6) yes
W1 . C2 . N2 . 178.2(6) yes
W1 . C3 . N3 . 179.1(8) yes
W1 . C4 . N4 . 176.9(7) yes
W1 . C5 . N5 . 175.0(8) yes
W1 . C6 . N6 . 179.2(8) yes
W1 . C7 . N7 . 174.6(9) yes
W1 . C8 . N8 . 179.0(8) yes
W2 . C9 . N9 . 173.6(7) yes
W2 . C10 . N10 . 174.3(9) yes
W2 . C11 . N11 . 177.4(9) yes
W2 . C12 . N12 . 177.3(9) yes
W2 . C13 . N13 . 177.3(10) yes
W2 . C14 . N14 . 178.8(9) yes
W2 . C15 . N15 . 174.3(9) yes
W2 . C16 . N16 . 179.3(8) yes
O1 . C21 . H211 . 109.2 no
O1 . C21 . H212 . 109.8 no
H211 . C21 . H212 . 109.1 no
O1 . C21 . H213 . 109.4 no
H211 . C21 . H213 . 109.8 no
H212 . C21 . H213 . 109.4 no
C23 . C22 . C27 . 121.7(7) yes
C23 . C22 . O1 . 124.4(7) yes
C27 . C22 . O1 . 113.9(6) yes
C22 . C23 . C24 . 119.5(8) yes
C22 . C23 . H231 . 119.7 no
C24 . C23 . H231 . 120.8 no
C23 . C24 . C25 . 119.9(8) yes
C23 . C24 . H241 . 120.0 no
C25 . C24 . H241 . 120.0 no
C24 . C25 . C26 . 121.8(8) yes
C24 . C25 . H251 . 119.5 no
C26 . C25 . H251 . 118.7 no
C25 . C26 . C27 . 118.2(7) yes
C25 . C26 . C28 . 115.9(7) yes
C27 . C26 . C28 . 125.8(7) yes
C22 . C27 . C26 . 118.9(7) yes
C22 . C27 . O2 . 118.2(7) yes
C26 . C27 . O2 . 122.9(7) yes
C26 . C28 . N17 . 126.7(7) yes
C26 . C28 . H281 . 116.8 no
N17 . C28 . H281 . 116.6 no
C30 . C29 . N17 . 116.7(6) yes
C30 . C29 . H291 . 107.0 no
N17 . C29 . H291 . 106.7 no
C30 . C29 . H292 . 108.5 no
N17 . C29 . H292 . 108.1 no
H291 . C29 . H292 . 109.6 no
C29 . C30 . C31 . 112.0(7) yes
C29 . C30 . C40 . 111.6(7) yes
C31 . C30 . C40 . 110.0(7) yes
C29 . C30 . C41 . 106.5(7) yes
C31 . C30 . C41 . 106.6(7) yes
C40 . C30 . C41 . 110.0(7) yes
C30 . C31 . N18 . 114.6(6) yes
C30 . C31 . H311 . 109.2 no
N18 . C31 . H311 . 108.4 no
C30 . C31 . H312 . 107.5 no
N18 . C31 . H312 . 107.7 no
H311 . C31 . H312 . 109.3 no
C33 . C32 . N18 . 127.1(8) yes
C33 . C32 . H321 . 116.5 no
N18 . C32 . H321 . 116.5 no
C32 . C33 . C34 . 116.2(7) yes
C32 . C33 . C38 . 124.3(7) yes
C34 . C33 . C38 . 119.3(8) yes
C33 . C34 . C35 . 121.0(8) yes
C33 . C34 . H341 . 119.2 no
C35 . C34 . H341 . 119.8 no
C34 . C35 . C36 . 119.6(8) yes
C34 . C35 . H351 . 120.1 no
C36 . C35 . H351 . 120.3 no
C35 . C36 . C37 . 120.2(8) yes
C35 . C36 . H361 . 119.8 no
C37 . C36 . H361 . 120.0 no
C36 . C37 . C38 . 122.2(8) yes
C36 . C37 . O4 . 124.7(7) yes
C38 . C37 . O4 . 113.1(7) yes
C33 . C38 . C37 . 117.6(7) yes
C33 . C38 . O3 . 123.4(7) yes
C37 . C38 . O3 . 119.0(7) yes
O4 . C39 . H391 . 109.7 no
O4 . C39 . H392 . 109.5 no
H391 . C39 . H392 . 109.3 no
O4 . C39 . H393 . 109.6 no
H391 . C39 . H393 . 109.6 no
H392 . C39 . H393 . 109.2 no
C30 . C40 . H401 . 110.9 no
C30 . C40 . H402 . 109.7 no
H401 . C40 . H402 . 109.8 no
C30 . C40 . H403 . 108.6 no
H401 . C40 . H403 . 108.9 no
H402 . C40 . H403 . 108.9 no
C30 . C41 . H411 . 108.5 no
C30 . C41 . H412 . 108.6 no
H411 . C41 . H412 . 110.0 no
C30 . C41 . H413 . 109.6 no
H411 . C41 . H413 . 110.1 no
H412 . C41 . H413 . 110.0 no
O10 . C51 . H511 . 109.0 no
O10 . C51 . H512 . 109.5 no
H511 . C51 . H512 . 109.5 no
O10 . C51 . H513 . 110.0 no
H511 . C51 . H513 . 109.5 no
H512 . C51 . H513 . 109.3 no
C53 . C52 . C57 . 122.7(8) yes
C53 . C52 . O10 . 123.9(7) yes
C57 . C52 . O10 . 113.4(6) yes
C52 . C53 . C54 . 118.9(8) yes
C52 . C53 . H531 . 119.9 no
C54 . C53 . H531 . 121.2 no
C53 . C54 . C55 . 120.8(8) yes
C53 . C54 . H541 . 120.0 no
C55 . C54 . H541 . 119.3 no
C54 . C55 . C56 . 120.7(8) yes
C54 . C55 . H551 . 120.0 no
C56 . C55 . H551 . 119.3 no
C55 . C56 . C57 . 119.2(8) yes
C55 . C56 . C58 . 115.6(7) yes
C57 . C56 . C58 . 125.1(7) yes
C56 . C57 . C52 . 117.7(7) yes
C56 . C57 . O11 . 123.7(7) yes
C52 . C57 . O11 . 118.6(7) yes
C56 . C58 . N19 . 126.7(7) yes
C56 . C58 . H581 . 116.8 no
N19 . C58 . H581 . 116.4 no
C60 . C59 . N19 . 115.3(7) yes
C60 . C59 . H591 . 108.4 no
N19 . C59 . H591 . 108.7 no
C60 . C59 . H592 . 106.8 no
N19 . C59 . H592 . 108.2 no
H591 . C59 . H592 . 109.3 no
C59 . C60 . C61 . 111.1(7) yes
C59 . C60 . C70 . 107.8(8) yes
C61 . C60 . C70 . 106.5(7) yes
C59 . C60 . C71 . 111.2(7) yes
C61 . C60 . C71 . 110.6(7) yes
C70 . C60 . C71 . 109.4(7) yes
C60 . C61 . N20 . 115.5(7) yes
C60 . C61 . H611 . 108.4 no
N20 . C61 . H611 . 108.6 no
C60 . C61 . H612 . 107.2 no
N20 . C61 . H612 . 107.6 no
H611 . C61 . H612 . 109.5 no
C63 . C62 . N20 . 127.8(8) yes
C63 . C62 . H621 . 116.3 no
N20 . C62 . H621 . 115.9 no
C62 . C63 . C64 . 115.9(7) yes
C62 . C63 . C68 . 124.1(7) yes
C64 . C63 . C68 . 120.0(8) yes
C63 . C64 . C65 . 121.6(8) yes
C63 . C64 . H641 . 118.9 no
C65 . C64 . H641 . 119.5 no
C64 . C65 . C66 . 120.0(8) yes
C64 . C65 . H651 . 120.5 no
C66 . C65 . H651 . 119.5 no
C65 . C66 . C67 . 118.4(8) yes
C65 . C66 . H661 . 120.7 no
C67 . C66 . H661 . 120.9 no
C66 . C67 . C68 . 123.3(8) yes
C66 . C67 . O13 . 122.6(8) yes
C68 . C67 . O13 . 114.1(7) yes
C67 . C68 . C63 . 116.5(7) yes
C67 . C68 . O12 . 118.1(7) yes
C63 . C68 . O12 . 125.4(7) yes
O13 . C69 . H691 . 108.9 no
O13 . C69 . H692 . 109.1 no
H691 . C69 . H692 . 109.6 no
O13 . C69 . H693 . 109.3 no
H691 . C69 . H693 . 109.7 no
H692 . C69 . H693 . 110.2 no
C60 . C70 . H701 . 109.8 no
C60 . C70 . H702 . 109.3 no
H701 . C70 . H702 . 109.6 no
C60 . C70 . H703 . 109.1 no
H701 . C70 . H703 . 109.7 no
H702 . C70 . H703 . 109.5 no
C60 . C71 . H711 . 109.3 no
C60 . C71 . H712 . 109.9 no
H711 . C71 . H712 . 110.1 no
C60 . C71 . H713 . 108.5 no
H711 . C71 . H713 . 109.7 no
H712 . C71 . H713 . 109.5 no
Ni1 . N1 . C1 . 169.9(6) yes
Ni2 . N2 . C2 . 171.0(6) yes
Tb1 . N9 . C9 . 173.0(6) yes
C29 . N17 . C28 . 116.7(7) yes
C29 . N17 . Ni1 . 119.5(5) yes
C28 . N17 . Ni1 . 123.7(5) yes
C31 . N18 . C32 . 117.6(7) yes
C31 . N18 . Ni1 . 119.4(5) yes
C32 . N18 . Ni1 . 123.0(6) yes
C59 . N19 . C58 . 115.8(7) yes
C59 . N19 . Ni2 . 120.5(5) yes
C58 . N19 . Ni2 . 123.4(6) yes
C61 . N20 . C62 . 116.4(7) yes
C61 . N20 . Ni2 . 120.0(6) yes
C62 . N20 . Ni2 . 123.6(6) yes
C21 . O1 . Tb1 . 125.9(5) yes
C21 . O1 . C22 . 116.3(6) yes
Tb1 . O1 . C22 . 117.4(4) yes
C27 . O2 . Tb1 . 124.7(5) yes
C27 . O2 . Ni1 . 125.5(5) yes
Tb1 . O2 . Ni1 . 107.4(2) yes
C38 . O3 . Tb1 . 124.1(5) yes
C38 . O3 . Ni1 . 123.6(5) yes
Tb1 . O3 . Ni1 . 105.6(2) yes
C39 . O4 . Tb1 . 126.0(5) yes
C39 . O4 . C37 . 116.2(6) yes
Tb1 . O4 . C37 . 117.8(4) yes
Tb2 . O10 . C51 . 126.1(5) yes
Tb2 . O10 . C52 . 118.1(4) yes
C51 . O10 . C52 . 115.8(6) yes
C57 . O11 . Tb2 . 125.2(5) yes
C57 . O11 . Ni2 . 124.8(5) yes
Tb2 . O11 . Ni2 . 107.4(2) yes
C68 . O12 . Tb2 . 127.9(5) yes
C68 . O12 . Ni2 . 121.8(5) yes
Tb2 . O12 . Ni2 . 106.0(2) yes
Tb2 . O13 . C69 . 126.8(5) yes
Tb2 . O13 . C67 . 116.9(5) yes
C69 . O13 . C67 . 115.8(7) yes

loop_
_geom_bond_atom_site_label_1
_geom_bond_site_symmetry_1
_geom_bond_atom_site_label_2
_geom_bond_site_symmetry_2
_geom_bond_distance
_geom_bond_publ_flag
Ni1 . N1 . 2.066(6) yes
Ni1 . N17 . 2.003(7) yes
Ni1 . N18 . 2.005(7) yes
Ni1 . O2 . 2.018(5) yes
Ni1 . O3 . 2.026(5) yes
Ni1 . O9 . 2.213(5) yes
Ni2 . N2 . 2.101(7) yes
Ni2 . N19 . 2.011(7) yes
Ni2 . N20 . 2.009(7) yes
Ni2 . O11 . 2.021(5) yes
Ni2 . O12 . 2.051(5) yes
Ni2 . O19 . 2.191(5) yes
Tb1 . N9 . 2.521(7) yes
Tb1 . O1 . 2.500(6) yes
Tb1 . O2 . 2.300(5) yes
Tb1 . O3 . 2.340(5) yes
Tb1 . O4 . 2.523(5) yes
Tb1 . O5 . 2.454(5) yes
Tb1 . O6 . 2.447(6) yes
Tb1 . O7 . 2.428(5) yes
Tb1 . O8 . 2.469(6) yes
Tb2 . O10 . 2.524(5) yes
Tb2 . O11 . 2.342(5) yes
Tb2 . O12 . 2.352(5) yes
Tb2 . O13 . 2.631(6) yes
Tb2 . O14 . 2.497(5) yes
Tb2 . O15 . 2.378(5) yes
Tb2 . O16 . 2.437(6) yes
Tb2 . O17 . 2.424(6) yes
Tb2 . O18 . 2.382(6) yes
W1 . C1 . 2.152(8) yes
W1 . C2 . 2.156(8) yes
W1 . C3 . 2.176(8) yes
W1 . C4 . 2.176(9) yes
W1 . C5 . 2.133(10) yes
W1 . C6 . 2.169(9) yes
W1 . C7 . 2.137(9) yes
W1 . C8 . 2.172(9) yes
W2 . C9 . 2.139(8) yes
W2 . C10 . 2.122(10) yes
W2 . C11 . 2.149(10) yes
W2 . C12 . 2.152(10) yes
W2 . C13 . 2.151(10) yes
W2 . C14 . 2.144(10) yes
W2 . C15 . 2.161(10) yes
W2 . C16 . 2.157(9) yes
C1 . N1 . 1.147(10) yes
C2 . N2 . 1.145(10) yes
C3 . N3 . 1.136(11) yes
C4 . N4 . 1.135(11) yes
C5 . N5 . 1.147(13) yes
C6 . N6 . 1.147(12) yes
C7 . N7 . 1.136(12) yes
C8 . N8 . 1.139(11) yes
C9 . N9 . 1.166(10) yes
C10 . N10 . 1.180(13) yes
C11 . N11 . 1.138(13) yes
C12 . N12 . 1.155(13) yes
C13 . N13 . 1.124(13) yes
C14 . N14 . 1.146(13) yes
C15 . N15 . 1.136(13) yes
C16 . N16 . 1.148(12) yes
C21 . O1 . 1.431(10) yes
C21 . H211 . 0.959 no
C21 . H212 . 0.963 no
C21 . H213 . 0.960 no
C22 . C23 . 1.378(11) yes
C22 . C27 . 1.404(11) yes
C22 . O1 . 1.386(9) yes
C23 . C24 . 1.381(13) yes
C23 . H231 . 0.932 no
C24 . C25 . 1.368(13) yes
C24 . H241 . 0.933 no
C25 . C26 . 1.413(12) yes
C25 . H251 . 0.925 no
C26 . C27 . 1.396(10) yes
C26 . C28 . 1.451(11) yes
C27 . O2 . 1.330(8) yes
C28 . N17 . 1.294(10) yes
C28 . H281 . 0.935 no
C29 . C30 . 1.508(12) yes
C29 . N17 . 1.470(10) yes
C29 . H291 . 0.972 no
C29 . H292 . 0.970 no
C30 . C31 . 1.536(12) yes
C30 . C40 . 1.526(11) yes
C30 . C41 . 1.539(12) yes
C31 . N18 . 1.479(10) yes
C31 . H311 . 0.975 no
C31 . H312 . 0.974 no
C32 . C33 . 1.466(12) yes
C32 . N18 . 1.276(11) yes
C32 . H321 . 0.934 no
C33 . C34 . 1.409(12) yes
C33 . C38 . 1.409(11) yes
C34 . C35 . 1.372(13) yes
C34 . H341 . 0.928 no
C35 . C36 . 1.388(13) yes
C35 . H351 . 0.931 no
C36 . C37 . 1.359(11) yes
C36 . H361 . 0.927 no
C37 . C38 . 1.404(10) yes
C37 . O4 . 1.384(10) yes
C38 . O3 . 1.314(9) yes
C39 . O4 . 1.450(10) yes
C39 . H391 . 0.960 no
C39 . H392 . 0.961 no
C39 . H393 . 0.956 no
C40 . H401 . 0.961 no
C40 . H402 . 0.959 no
C40 . H403 . 0.960 no
C41 . H411 . 0.958 no
C41 . H412 . 0.958 no
C41 . H413 . 0.957 no
C51 . O10 . 1.442(10) yes
C51 . H511 . 0.956 no
C51 . H512 . 0.955 no
C51 . H513 . 0.959 no
C52 . C53 . 1.377(11) yes
C52 . C57 . 1.395(11) yes
C52 . O10 . 1.406(9) yes
C53 . C54 . 1.382(13) yes
C53 . H531 . 0.936 no
C54 . C55 . 1.357(14) yes
C54 . H541 . 0.925 no
C55 . C56 . 1.423(11) yes
C55 . H551 . 0.932 no
C56 . C57 . 1.400(11) yes
C56 . C58 . 1.459(12) yes
C57 . O11 . 1.329(9) yes
C58 . N19 . 1.298(11) yes
C58 . H581 . 0.936 no
C59 . C60 . 1.515(13) yes
C59 . N19 . 1.468(10) yes
C59 . H591 . 0.967 no
C59 . H592 . 0.972 no
C60 . C61 . 1.533(12) yes
C60 . C70 . 1.528(12) yes
C60 . C71 . 1.526(11) yes
C61 . N20 . 1.472(10) yes
C61 . H611 . 0.973 no
C61 . H612 . 0.968 no
C62 . C63 . 1.453(12) yes
C62 . N20 . 1.269(11) yes
C62 . H621 . 0.933 no
C63 . C64 . 1.399(12) yes
C63 . C68 . 1.403(11) yes
C64 . C65 . 1.368(13) yes
C64 . H641 . 0.931 no
C65 . C66 . 1.398(13) yes
C65 . H651 . 0.935 no
C66 . C67 . 1.374(12) yes
C66 . H661 . 0.935 no
C67 . C68 . 1.417(11) yes
C67 . O13 . 1.394(10) yes
C68 . O12 . 1.323(9) yes
C69 . O13 . 1.426(10) yes
C69 . H691 . 0.955 no
C69 . H692 . 0.957 no
C69 . H693 . 0.961 no
C70 . H701 . 0.964 no
C70 . H702 . 0.961 no
C70 . H703 . 0.961 no
C71 . H711 . 0.958 no
C71 . H712 . 0.957 no
C71 . H713 . 0.961 no
